data_7228494
loop_
_publ_author_name
'Shen, Fang-Fang'
'Zhao, Jiang-Lin'
'Chen, Kai'
'Xu, Jing'
'Wang, Yuan'
'Hua, Zi-Yi'
'Wu, Lu'
'Chen, Mindong'
'Zhang, Yun-Qian'
'Tao, Zhu'

_publ_section_title
;
 Coordination and supramolecular assemblies of Mono-hydroxylated
 octamethylcucurbit[6]uril with alkali and alkaline earth metal ions in
 the presence of polychloride cadmium anions
;
_journal_name_full CrystEngComm
_journal_paper_doi 10.1039/C7CE00751E
_journal_year 2017
_chemical_formula_sum 'C88 H198 Cd3 Cl14 N48 O73 Sr4'
_chemical_formula_weight 4280.92
_chemical_name_systematic
;
 ?
;
_space_group_IT_number 2
_symmetry_cell_setting triclinic
_symmetry_space_group_name_Hall '-P 1'
_symmetry_space_group_name_H-M 'P -1'
_atom_sites_solution_hydrogens geom
_atom_sites_solution_primary direct
_atom_sites_solution_secondary difmap
_audit_creation_method SHELXL-97
_audit_update_record
;
2016-12-27 deposited with the CCDC.
2017-06-15 downloaded from the CCDC.
;
_cell_angle_alpha 94.195(4)
_cell_angle_beta 111.638(3)
_cell_angle_gamma 110.716(3)
_cell_formula_units_Z 1
_cell_length_a 15.5487(16)
_cell_length_b 15.7451(17)
_cell_length_c 20.742(2)
_cell_measurement_temperature 223(2)
_cell_volume 4292.2(8)
_computing_cell_refinement 'SAINT (Bruker, 2005)'
_computing_data_collection 'APEX2 (Bruker, 2005)'
_computing_data_reduction SAINT
_computing_molecular_graphics 'Ortep-3 for Windows (Farrugia, 1997)'
_computing_publication_material 'WinGX (Farrugia, 1999)'
_computing_structure_refinement 'SHELXL97 (Sheldrick, 2008)'
_computing_structure_solution 'SHELXS97 (Sheldrick, 2008)'
_diffrn_ambient_temperature 223(2)
_diffrn_measured_fraction_theta_full 0.996
_diffrn_measured_fraction_theta_max 0.996
_diffrn_measurement_device_type 'Bruker Smart Apex2 CCD Detector'
_diffrn_measurement_method '\f and \w scan'
_diffrn_radiation_monochromator graphite
_diffrn_radiation_source 'fine-focus sealed tube'
_diffrn_radiation_type MoK\a
_diffrn_radiation_wavelength 0.71073
_diffrn_reflns_av_R_equivalents 0.0480
_diffrn_reflns_av_sigmaI/netI 0.0857
_diffrn_reflns_limit_h_max 19
_diffrn_reflns_limit_h_min -19
_diffrn_reflns_limit_k_max 19
_diffrn_reflns_limit_k_min -19
_diffrn_reflns_limit_l_max 25
_diffrn_reflns_limit_l_min -20
_diffrn_reflns_number 33961
_diffrn_reflns_theta_full 26.00
_diffrn_reflns_theta_max 26.00
_diffrn_reflns_theta_min 2.12
_exptl_absorpt_coefficient_mu 1.917
_exptl_absorpt_correction_T_max 0.7751
_exptl_absorpt_correction_T_min 0.6778
_exptl_absorpt_correction_type multi-scan
_exptl_absorpt_process_details 'SADABS (Bruker, 2008)'
_exptl_crystal_colour colorless
_exptl_crystal_density_diffrn 1.656
_exptl_crystal_density_method 'not measured'
_exptl_crystal_description prism
_exptl_crystal_F_000 2180
_exptl_crystal_size_max 0.22
_exptl_crystal_size_mid 0.17
_exptl_crystal_size_min 0.14
_platon_squeeze_details
;
;
_refine_diff_density_max 5.906
_refine_diff_density_min -1.162
_refine_diff_density_rms 0.207
_refine_ls_extinction_method none
_refine_ls_goodness_of_fit_ref 1.112
_refine_ls_hydrogen_treatment constr
_refine_ls_matrix_type full
_refine_ls_number_parameters 956
_refine_ls_number_reflns 16810
_refine_ls_number_restraints 0
_refine_ls_restrained_S_all 1.112
_refine_ls_R_factor_all 0.1153
_refine_ls_R_factor_gt 0.0931
_refine_ls_shift/su_max 0.023
_refine_ls_shift/su_mean 0.000
_refine_ls_structure_factor_coef Fsqd
_refine_ls_weighting_details 'calc w=1/[\s^2^(Fo^2^)+(0.2000P)^2^+0.0000P] where P=(Fo^2^+2Fc^2^)/3'
_refine_ls_weighting_scheme calc
_refine_ls_wR_factor_gt 0.2812
_refine_ls_wR_factor_ref 0.3006
_reflns_number_gt 11748
_reflns_number_total 16810
_reflns_threshold_expression >2sigma(I)
_cod_data_source_file c7ce00751e2.cif
_cod_data_source_block complex4
_cod_original_cell_volume 4292.1(8)
_cod_database_code 7228494

loop_
_symmetry_equiv_pos_as_xyz
'x, y, z'
'-x, -y, -z'

loop_
_atom_site_label
_atom_site_type_symbol
_atom_site_fract_x
_atom_site_fract_y
_atom_site_fract_z
_atom_site_U_iso_or_equiv
_atom_site_adp_type
_atom_site_occupancy
_atom_site_symmetry_multiplicity
_atom_site_calc_flag
_atom_site_refinement_flags
_atom_site_disorder_group
Cl9 Cl 0.5941(4) -0.0444(4) 0.5763(3) 0.0939(17) Uani 0.70 1 d P .
Cl10 Cl 0.6531(13) -0.1186(12) 0.5497(9) 0.157(9) Uani 0.30 1 d P .
O13 O 0.0805(17) 0.569(2) 0.6859(14) 0.128(9) Uani 0.50 1 d P .
O14 O 0.370(2) -0.042(3) 0.8569(19) 0.135(19) Uani 0.30 1 d P .
O15 O 0.471(4) 0.041(3) 0.767(2) 0.091(17) Uani 0.20 1 d P .
Cd1 Cd -0.17976(4) 0.59313(4) 0.67706(3) 0.0383(2) Uani 1 1 d . .
Cd4 Cd 0.54164(9) -0.12232(7) 0.76527(6) 0.0335(3) Uani 0.50 1 d P .
Cl1 Cl -0.21866(14) 0.47072(12) 0.74215(11) 0.0315(4) Uani 1 1 d . .
Cl2 Cl -0.32640(16) 0.62801(16) 0.61720(12) 0.0439(5) Uani 1 1 d . .
Cl3 Cl -0.12239(17) 0.5408(2) 0.59267(12) 0.0523(6) Uani 1 1 d . .
Cl4 Cl -0.0429(3) 0.7382(2) 0.7651(2) 0.0965(12) Uani 1 1 d . .
Cl5 Cl 0.6148(2) 0.0202(2) 0.72421(19) 0.0244(7) Uani 0.50 1 d P .
Cl6 Cl 0.3599(4) -0.1614(3) 0.7338(2) 0.0466(11) Uani 0.50 1 d P .
Cl7 Cl 0.5571(3) -0.2583(3) 0.7164(3) 0.0554(14) Uani 0.50 1 d P .
Cl8 Cl 0.6395(6) -0.0826(3) 0.8976(3) 0.083(2) Uani 0.50 1 d P .
O1W O 0.0367(4) 0.0921(4) 0.4373(3) 0.0406(14) Uani 1 1 d . .
O2W O -0.1656(4) 0.0423(4) 0.5329(3) 0.0370(13) Uani 1 1 d . .
O3W O 0.0618(4) 0.1176(4) 0.5910(3) 0.0427(15) Uani 1 1 d . .
O4W O 0.6868(4) 0.4391(4) 0.9712(3) 0.0470(16) Uani 1 1 d . .
O5W O -0.0676(4) 0.2659(4) 0.3904(3) 0.0495(16) Uani 1 1 d . .
O6W O 0.3480(5) 0.3978(5) 1.0889(4) 0.0578(18) Uani 1 1 d . .
O7W O -0.2433(5) 0.1679(5) 0.4317(4) 0.0578(19) Uani 1 1 d . .
O8W O 0.5242(8) 0.4144(8) 1.0263(7) 0.115(4) Uani 1 1 d . .
Sr1 Sr -0.06756(5) 0.16113(4) 0.48081(4) 0.0248(2) Uani 1 1 d . .
Sr2 Sr 0.33846(8) 0.42878(7) 0.96597(6) 0.0236(4) Uani 0.597(2) 1 d P 1
Sr3 Sr 0.50868(14) 0.44421(12) 0.90199(10) 0.0293(6) Uani 0.403(2) 1 d P 2
C1 C -0.0278(5) 0.3389(4) 0.6264(4) 0.0191(14) Uani 1 1 d . .
C2 C 0.0044(5) 0.4406(5) 0.7278(4) 0.0199(14) Uani 1 1 d . .
H2 H -0.0437 0.4693 0.7253 0.024 Uiso 1 1 calc R .
C3 C 0.0765(5) 0.4900(5) 0.6957(4) 0.0228(15) Uani 1 1 d . .
C4 C 0.1710(5) 0.4882(4) 0.8119(4) 0.0210(14) Uani 1 1 d . .
C5 C 0.0730(5) 0.4461(5) 0.5739(4) 0.0209(14) Uani 1 1 d . .
H5A H 0.0753 0.5081 0.5689 0.025 Uiso 1 1 calc R .
H5B H 0.0210 0.4012 0.5291 0.025 Uiso 1 1 calc R .
C6 C 0.2704(5) 0.5689(5) 0.7497(4) 0.0256(16) Uani 1 1 d . .
H6A H 0.3238 0.5913 0.7986 0.031 Uiso 1 1 calc R .
H6B H 0.2605 0.6231 0.7335 0.031 Uiso 1 1 calc R .
C7 C 0.1776(5) 0.3676(4) 0.5577(3) 0.0175(13) Uani 1 1 d . .
C8 C 0.2692(5) 0.5234(4) 0.6263(4) 0.0220(14) Uani 1 1 d . .
C9 C 0.3428(5) 0.4881(4) 0.6084(4) 0.0199(14) Uani 1 1 d . .
C10 C 0.3944(5) 0.5200(5) 0.7328(4) 0.0240(15) Uani 1 1 d . .
C11 C 0.3070(5) 0.3271(4) 0.5400(3) 0.0197(14) Uani 1 1 d . .
H11A H 0.2452 0.2771 0.5033 0.024 Uiso 1 1 calc R .
H11B H 0.3471 0.3618 0.5162 0.024 Uiso 1 1 calc R .
C12 C 0.5157(5) 0.4935(4) 0.6926(4) 0.0205(14) Uani 1 1 d . .
H12A H 0.5670 0.5344 0.7391 0.025 Uiso 1 1 calc R .
H12B H 0.5382 0.5166 0.6564 0.025 Uiso 1 1 calc R .
C13 C 0.3218(5) 0.1932(4) 0.5886(4) 0.0185(14) Uani 1 1 d . .
C14 C 0.4745(4) 0.3270(4) 0.6273(3) 0.0168(13) Uani 1 1 d . .
C15 C 0.4971(4) 0.2446(4) 0.6602(3) 0.0162(13) Uani 1 1 d . .
C16 C 0.5442(5) 0.3710(4) 0.7527(4) 0.0197(14) Uani 1 1 d . .
C17 C 0.3735(5) 0.0724(4) 0.6368(3) 0.0177(13) Uani 1 1 d . .
H17A H 0.4330 0.0596 0.6432 0.021 Uiso 1 1 calc R .
H17B H 0.3170 0.0299 0.5926 0.021 Uiso 1 1 calc R .
C18 C 0.5612(5) 0.2327(5) 0.7923(4) 0.0228(15) Uani 1 1 d . .
H18A H 0.5929 0.1943 0.7796 0.027 Uiso 1 1 calc R .
H18B H 0.6113 0.2782 0.8373 0.027 Uiso 1 1 calc R .
C19 C 0.2498(4) 0.0021(4) 0.6889(3) 0.0164(13) Uani 1 1 d . .
C20 C 0.4208(5) 0.0742(5) 0.7689(3) 0.0159(13) Uani 1 1 d . .
C21 C 0.3568(5) 0.0376(5) 0.8109(4) 0.0215(14) Uani 1 1 d . .
C22 C 0.4515(5) 0.1973(5) 0.8574(3) 0.0204(14) Uani 1 1 d . .
C23 C 0.1686(5) -0.0719(4) 0.7644(4) 0.0231(15) Uani 1 1 d . .
H23A H 0.1154 -0.1104 0.7176 0.028 Uiso 1 1 calc R .
H23B H 0.1919 -0.1134 0.7922 0.028 Uiso 1 1 calc R .
C24 C 0.3544(5) 0.1160(5) 0.9218(4) 0.0233(15) Uani 1 1 d . .
H24A H 0.3706 0.0676 0.9442 0.028 Uiso 1 1 calc R .
H24B H 0.3975 0.1760 0.9567 0.028 Uiso 1 1 calc R .
C25 C 0.0347(5) -0.0239(5) 0.7645(4) 0.0255(16) Uani 1 1 d . .
C26 C 0.1661(5) 0.0042(5) 0.8785(4) 0.0217(14) Uani 1 1 d . .
C27 C 0.0769(5) 0.0231(5) 0.8852(4) 0.0230(14) Uani 1 1 d . .
C28 C 0.2264(5) 0.1629(5) 0.9341(4) 0.0235(15) Uani 1 1 d . .
C29 C -0.0909(5) 0.0147(5) 0.7907(4) 0.0294(17) Uani 1 1 d . .
H29A H -0.1356 -0.0239 0.7422 0.035 Uiso 1 1 calc R .
H29B H -0.1213 -0.0119 0.8223 0.035 Uiso 1 1 calc R .
C30 C 0.0860(5) 0.1719(5) 0.9553(4) 0.0227(14) Uani 1 1 d . .
H30A H 0.1406 0.2197 0.9977 0.027 Uiso 1 1 calc R .
H30B H 0.0388 0.1283 0.9707 0.027 Uiso 1 1 calc R .
C31 C -0.1073(5) 0.1405(5) 0.7310(4) 0.0276(16) Uani 1 1 d . .
C32 C -0.0733(5) 0.1728(5) 0.8536(4) 0.0233(15) Uani 1 1 d . .
C33 C -0.0885(5) 0.2564(5) 0.8197(4) 0.0210(14) Uani 1 1 d . .
C34 C 0.0774(5) 0.3121(5) 0.9121(4) 0.0209(14) Uani 1 1 d . .
C35 C -0.1332(5) 0.2748(5) 0.6900(4) 0.0231(15) Uani 1 1 d . .
H35A H -0.1750 0.3044 0.6986 0.028 Uiso 1 1 calc R .
H35B H -0.1749 0.2281 0.6445 0.028 Uiso 1 1 calc R .
C36 C 0.0351(5) 0.4296(4) 0.8557(4) 0.0212(14) Uani 1 1 d . .
H36A H 0.0886 0.4708 0.9014 0.025 Uiso 1 1 calc R .
H36B H -0.0237 0.4450 0.8454 0.025 Uiso 1 1 calc R .
C37 C 0.2712(7) 0.6158(5) 0.6094(5) 0.038(2) Uani 1 1 d . .
H37A H 0.3378 0.6650 0.6385 0.057 Uiso 1 1 calc R .
H37B H 0.2206 0.6291 0.6196 0.057 Uiso 1 1 calc R .
H37C H 0.2564 0.6124 0.5594 0.057 Uiso 1 1 calc R .
C38 C 0.3850(6) 0.5390(5) 0.5591(4) 0.0279(16) Uani 1 1 d . .
H38A H 0.3295 0.5273 0.5132 0.042 Uiso 1 1 calc R .
H38B H 0.4324 0.5163 0.5527 0.042 Uiso 1 1 calc R .
H38C H 0.4196 0.6056 0.5803 0.042 Uiso 1 1 calc R .
C39 C 0.5276(5) 0.3623(5) 0.5797(4) 0.0243(15) Uani 1 1 d . .
H39A H 0.6005 0.3893 0.6079 0.037 Uiso 1 1 calc R .
H39B H 0.5072 0.4093 0.5594 0.037 Uiso 1 1 calc R .
H39C H 0.5090 0.3106 0.5417 0.037 Uiso 1 1 calc R .
C40 C 0.5713(5) 0.2188(5) 0.6434(4) 0.0253(15) Uani 1 1 d . .
H40A H 0.5442 0.1950 0.5923 0.038 Uiso 1 1 calc R .
H40B H 0.5834 0.1712 0.6678 0.038 Uiso 1 1 calc R .
H40C H 0.6347 0.2736 0.6591 0.038 Uiso 1 1 calc R .
C41 C 0.1948(6) -0.0670(6) 0.9156(5) 0.0366(19) Uani 1 1 d . .
H41A H 0.1370 -0.1271 0.8964 0.055 Uiso 1 1 calc R .
H41B H 0.2150 -0.0474 0.9663 0.055 Uiso 1 1 calc R .
H41C H 0.2508 -0.0723 0.9079 0.055 Uiso 1 1 calc R .
C42 C 0.0256(7) -0.0401(6) 0.9241(5) 0.0387(19) Uani 1 1 d . .
H42A H -0.0076 -0.1042 0.8965 0.058 Uiso 1 1 calc R .
H42B H -0.0244 -0.0211 0.9301 0.058 Uiso 1 1 calc R .
H42C H 0.0761 -0.0355 0.9705 0.058 Uiso 1 1 calc R .
C43 C -0.1436(5) 0.1278(6) 0.8866(5) 0.0343(18) Uani 1 1 d . .
H43A H -0.1316 0.1730 0.9269 0.051 Uiso 1 1 calc R .
H43B H -0.1314 0.0752 0.9029 0.051 Uiso 1 1 calc R .
H43C H -0.2133 0.1062 0.8516 0.051 Uiso 1 1 calc R .
C44 C -0.1768(6) 0.2749(6) 0.8238(5) 0.0345(18) Uani 1 1 d . .
H44A H -0.1631 0.2937 0.8733 0.052 Uiso 1 1 calc R .
H44B H -0.2388 0.2184 0.8006 0.052 Uiso 1 1 calc R .
H44C H -0.1843 0.3243 0.7999 0.052 Uiso 1 1 calc R .
N1 N -0.0474(4) 0.3453(4) 0.6843(3) 0.0247(13) Uani 1 1 d . .
N2 N 0.0441(4) 0.4229(4) 0.6307(3) 0.0221(12) Uani 1 1 d . .
N3 N 0.0709(4) 0.4496(4) 0.8003(3) 0.0213(12) Uani 1 1 d . .
N4 N 0.1771(4) 0.5049(4) 0.7501(3) 0.0206(12) Uani 1 1 d . .
N5 N 0.1707(4) 0.4458(4) 0.5849(3) 0.0183(11) Uani 1 1 d . .
N6 N 0.2785(4) 0.3900(4) 0.5745(3) 0.0189(12) Uani 1 1 d . .
N7 N 0.3036(4) 0.5269(4) 0.7040(3) 0.0230(13) Uani 1 1 d . .
N8 N 0.4205(4) 0.5010(4) 0.6793(3) 0.0193(12) Uani 1 1 d . .
N9 N 0.3648(4) 0.2857(4) 0.5888(3) 0.0180(11) Uani 1 1 d . .
N10 N 0.3951(4) 0.1677(4) 0.6302(3) 0.0183(11) Uani 1 1 d . .
N11 N 0.5112(4) 0.3987(4) 0.6917(3) 0.0201(12) Uani 1 1 d . .
N12 N 0.5354(4) 0.2826(4) 0.7371(3) 0.0207(12) Uani 1 1 d . .
N13 N 0.3472(4) 0.0537(4) 0.6969(3) 0.0178(11) Uani 1 1 d . .
N14 N 0.2527(4) -0.0056(4) 0.7546(3) 0.0208(12) Uani 1 1 d . .
N15 N 0.4754(4) 0.1736(4) 0.8031(3) 0.0200(12) Uani 1 1 d . .
N16 N 0.3782(4) 0.1192(4) 0.8598(3) 0.0178(11) Uani 1 1 d . .
N17 N 0.1255(4) -0.0282(4) 0.8001(3) 0.0232(13) Uani 1 1 d . .
N18 N 0.0069(4) 0.0092(4) 0.8120(3) 0.0223(12) Uani 1 1 d . .
N19 N 0.2498(4) 0.0968(4) 0.9044(3) 0.0228(12) Uani 1 1 d . .
N20 N 0.1289(4) 0.1220(4) 0.9249(3) 0.0236(13) Uani 1 1 d . .
N21 N -0.0870(4) 0.1067(4) 0.7921(3) 0.0254(13) Uani 1 1 d . .
N22 N -0.1038(4) 0.2279(4) 0.7464(3) 0.0257(13) Uani 1 1 d . .
N23 N 0.0322(4) 0.2168(4) 0.9059(3) 0.0191(12) Uani 1 1 d . .
N24 N 0.0067(4) 0.3346(4) 0.8630(3) 0.0220(12) Uani 1 1 d . .
O1 O -0.0687(4) 0.2693(4) 0.5758(3) 0.0315(12) Uani 1 1 d . .
O2 O 0.1082(3) 0.2935(3) 0.5242(3) 0.0262(11) Uani 1 1 d . .
O3 O 0.2310(3) 0.1407(3) 0.5560(2) 0.0208(10) Uani 1 1 d . .
O4 O 0.1734(3) -0.0309(3) 0.6319(2) 0.0215(10) Uani 1 1 d . .
O5 O -0.0152(4) -0.0485(4) 0.6987(3) 0.0323(12) Uani 1 1 d . .
O6 O -0.1240(4) 0.0976(4) 0.6727(3) 0.0408(14) Uani 1 1 d . .
O7 O 0.2436(3) 0.5039(4) 0.8699(3) 0.0308(12) Uani 1 1 d . .
O8 O 0.4453(4) 0.5311(4) 0.7965(3) 0.0350(13) Uani 1 1 d . .
O9 O 0.5807(4) 0.4190(3) 0.8139(2) 0.0249(11) Uani 1 1 d . .
O10 O 0.4896(3) 0.2741(3) 0.8974(3) 0.0265(11) Uani 1 1 d . .
O11 O 0.2856(4) 0.2442(3) 0.9639(3) 0.0328(13) Uani 1 1 d . .
O12 O 0.1610(3) 0.3643(3) 0.9537(3) 0.0238(11) Uani 1 1 d . .

loop_
_atom_site_aniso_label
_atom_site_aniso_U_11
_atom_site_aniso_U_22
_atom_site_aniso_U_33
_atom_site_aniso_U_23
_atom_site_aniso_U_13
_atom_site_aniso_U_12
Cl9 0.083(3) 0.104(4) 0.067(3) -0.016(3) 0.039(3) 0.007(3)
Cl10 0.143(13) 0.139(13) 0.111(12) -0.045(10) 0.094(11) -0.054(11)
O13 0.091(15) 0.19(3) 0.15(2) 0.064(19) 0.079(16) 0.076(17)
O14 0.046(16) 0.19(4) 0.10(3) -0.09(3) -0.023(16) 0.06(2)
O15 0.14(4) 0.05(2) 0.07(3) 0.01(2) 0.07(3) -0.01(3)
Cd1 0.0277(3) 0.0434(4) 0.0418(4) 0.0174(3) 0.0151(3) 0.0104(3)
Cd4 0.0393(6) 0.0198(5) 0.0346(7) -0.0019(4) 0.0116(5) 0.0105(5)
Cl1 0.0283(9) 0.0289(9) 0.0366(11) 0.0086(8) 0.0157(8) 0.0087(8)
Cl2 0.0370(11) 0.0582(13) 0.0480(13) 0.0282(11) 0.0241(10) 0.0226(10)
Cl3 0.0428(12) 0.0863(18) 0.0372(13) 0.0243(12) 0.0194(10) 0.0320(12)
Cl4 0.070(2) 0.0510(17) 0.113(3) 0.0022(18) 0.019(2) -0.0121(15)
Cl5 0.0220(16) 0.0137(15) 0.0317(19) 0.0007(13) 0.0034(14) 0.0103(13)
Cl6 0.073(3) 0.0220(19) 0.048(3) -0.0075(17) 0.024(2) 0.027(2)
Cl7 0.036(2) 0.028(2) 0.076(3) -0.023(2) 0.002(2) 0.0146(18)
Cl8 0.131(6) 0.036(3) 0.029(3) -0.001(2) 0.020(3) -0.005(3)
O1W 0.027(3) 0.052(4) 0.036(3) -0.001(3) 0.009(3) 0.016(3)
O2W 0.034(3) 0.031(3) 0.032(3) -0.003(2) 0.014(3) 0.000(2)
O3W 0.026(3) 0.051(4) 0.046(4) 0.004(3) 0.011(3) 0.016(3)
O4W 0.028(3) 0.047(4) 0.037(4) -0.018(3) 0.002(3) 0.002(3)
O5W 0.034(3) 0.046(4) 0.044(4) 0.006(3) 0.005(3) 0.004(3)
O6W 0.055(4) 0.053(4) 0.037(4) -0.008(3) -0.001(3) 0.015(3)
O7W 0.040(3) 0.049(4) 0.073(5) -0.001(3) 0.010(3) 0.024(3)
O8W 0.106(8) 0.132(9) 0.179(12) 0.115(9) 0.088(8) 0.083(7)
Sr1 0.0197(3) 0.0233(4) 0.0230(4) -0.0038(3) 0.0063(3) 0.0042(3)
Sr2 0.0143(5) 0.0186(6) 0.0307(7) -0.0038(4) 0.0087(5) 0.0016(4)
Sr3 0.0373(11) 0.0281(10) 0.0260(10) 0.0035(7) 0.0194(8) 0.0116(8)
C1 0.015(3) 0.018(3) 0.021(4) -0.004(3) 0.009(3) 0.004(3)
C2 0.015(3) 0.025(3) 0.020(3) 0.000(3) 0.008(3) 0.009(3)
C3 0.023(3) 0.023(4) 0.023(4) 0.001(3) 0.007(3) 0.014(3)
C4 0.020(3) 0.019(3) 0.018(3) -0.006(3) 0.007(3) 0.003(3)
C5 0.021(3) 0.026(4) 0.016(3) 0.003(3) 0.008(3) 0.011(3)
C6 0.024(3) 0.022(3) 0.023(4) -0.012(3) 0.011(3) 0.003(3)
C7 0.016(3) 0.020(3) 0.011(3) 0.003(3) 0.004(3) 0.003(3)
C8 0.022(3) 0.016(3) 0.029(4) -0.001(3) 0.016(3) 0.005(3)
C9 0.015(3) 0.016(3) 0.021(4) -0.006(3) 0.007(3) 0.000(3)
C10 0.017(3) 0.023(3) 0.020(4) -0.009(3) 0.005(3) 0.000(3)
C11 0.021(3) 0.021(3) 0.017(3) -0.004(3) 0.010(3) 0.008(3)
C12 0.019(3) 0.019(3) 0.021(4) -0.003(3) 0.010(3) 0.005(3)
C13 0.020(3) 0.017(3) 0.021(3) -0.001(3) 0.011(3) 0.009(3)
C14 0.010(3) 0.017(3) 0.018(3) -0.006(2) 0.007(3) 0.002(2)
C15 0.010(3) 0.014(3) 0.011(3) -0.006(2) 0.000(2) -0.003(2)
C16 0.013(3) 0.023(3) 0.021(4) -0.002(3) 0.011(3) 0.002(3)
C17 0.014(3) 0.019(3) 0.013(3) -0.004(2) 0.004(3) 0.002(3)
C18 0.012(3) 0.031(4) 0.016(3) -0.003(3) 0.003(3) 0.003(3)
C19 0.013(3) 0.013(3) 0.019(3) -0.006(2) 0.007(3) 0.003(2)
C20 0.009(3) 0.022(3) 0.011(3) -0.003(2) -0.001(2) 0.007(3)
C21 0.019(3) 0.029(4) 0.017(3) 0.003(3) 0.006(3) 0.012(3)
C22 0.013(3) 0.028(4) 0.014(3) 0.000(3) 0.003(3) 0.006(3)
C23 0.025(3) 0.014(3) 0.031(4) 0.000(3) 0.018(3) 0.003(3)
C24 0.011(3) 0.043(4) 0.012(3) 0.003(3) 0.001(3) 0.012(3)
C25 0.025(4) 0.019(3) 0.027(4) -0.006(3) 0.010(3) 0.006(3)
C26 0.022(3) 0.023(3) 0.018(4) 0.001(3) 0.010(3) 0.006(3)
C27 0.019(3) 0.028(4) 0.020(4) 0.007(3) 0.009(3) 0.006(3)
C28 0.027(4) 0.031(4) 0.014(3) 0.003(3) 0.011(3) 0.012(3)
C29 0.012(3) 0.026(4) 0.036(4) -0.005(3) 0.006(3) 0.000(3)
C30 0.020(3) 0.031(4) 0.014(3) 0.000(3) 0.007(3) 0.009(3)
C31 0.012(3) 0.034(4) 0.027(4) -0.003(3) 0.005(3) 0.004(3)
C32 0.020(3) 0.027(4) 0.020(4) -0.003(3) 0.007(3) 0.008(3)
C33 0.015(3) 0.027(4) 0.020(4) 0.003(3) 0.010(3) 0.005(3)
C34 0.016(3) 0.030(4) 0.017(3) 0.001(3) 0.009(3) 0.009(3)
C35 0.017(3) 0.027(4) 0.018(4) 0.002(3) 0.008(3) 0.000(3)
C36 0.025(3) 0.022(3) 0.014(3) -0.004(3) 0.006(3) 0.011(3)
C37 0.049(5) 0.020(4) 0.052(6) 0.004(4) 0.026(4) 0.017(4)
C38 0.027(4) 0.029(4) 0.031(4) 0.005(3) 0.019(3) 0.009(3)
C39 0.021(3) 0.027(4) 0.028(4) 0.004(3) 0.015(3) 0.008(3)
C40 0.019(3) 0.024(4) 0.027(4) -0.003(3) 0.007(3) 0.006(3)
C41 0.034(4) 0.039(5) 0.034(5) 0.008(4) 0.013(4) 0.014(4)
C42 0.040(5) 0.043(5) 0.045(5) 0.018(4) 0.030(4) 0.016(4)
C43 0.019(3) 0.035(4) 0.045(5) 0.008(4) 0.012(3) 0.008(3)
C44 0.024(4) 0.048(5) 0.042(5) 0.014(4) 0.017(4) 0.022(4)
N1 0.018(3) 0.018(3) 0.022(3) -0.006(2) 0.004(2) -0.003(2)
N2 0.020(3) 0.028(3) 0.015(3) -0.005(2) 0.005(2) 0.010(2)
N3 0.014(3) 0.023(3) 0.022(3) -0.001(2) 0.009(2) 0.002(2)
N4 0.013(3) 0.022(3) 0.024(3) -0.002(2) 0.010(2) 0.004(2)
N5 0.011(2) 0.018(3) 0.019(3) -0.003(2) 0.004(2) 0.003(2)
N6 0.016(3) 0.014(3) 0.019(3) -0.005(2) 0.006(2) 0.001(2)
N7 0.016(3) 0.027(3) 0.020(3) -0.008(2) 0.009(2) 0.004(2)
N8 0.020(3) 0.016(3) 0.020(3) -0.003(2) 0.010(2) 0.005(2)
N9 0.014(3) 0.015(3) 0.019(3) 0.000(2) 0.007(2) 0.002(2)
N10 0.011(2) 0.020(3) 0.016(3) 0.000(2) 0.001(2) 0.004(2)
N11 0.019(3) 0.016(3) 0.019(3) -0.007(2) 0.009(2) 0.002(2)
N12 0.015(3) 0.025(3) 0.010(3) -0.003(2) 0.002(2) 0.001(2)
N13 0.012(2) 0.027(3) 0.011(3) 0.000(2) 0.004(2) 0.007(2)
N14 0.014(3) 0.019(3) 0.018(3) -0.003(2) 0.005(2) -0.003(2)
N15 0.011(2) 0.022(3) 0.017(3) -0.007(2) 0.005(2) 0.000(2)
N16 0.016(3) 0.024(3) 0.011(3) -0.001(2) 0.007(2) 0.006(2)
N17 0.021(3) 0.027(3) 0.018(3) -0.003(2) 0.008(2) 0.008(2)
N18 0.019(3) 0.030(3) 0.014(3) -0.003(2) 0.005(2) 0.009(2)
N19 0.017(3) 0.029(3) 0.016(3) -0.002(2) 0.006(2) 0.004(2)
N20 0.023(3) 0.024(3) 0.021(3) -0.001(2) 0.008(3) 0.009(3)
N21 0.020(3) 0.028(3) 0.021(3) -0.004(2) 0.003(2) 0.010(3)
N22 0.022(3) 0.025(3) 0.016(3) -0.003(2) 0.004(2) 0.000(2)
N23 0.019(3) 0.018(3) 0.017(3) 0.003(2) 0.006(2) 0.006(2)
N24 0.020(3) 0.019(3) 0.021(3) -0.002(2) 0.006(2) 0.005(2)
O1 0.025(3) 0.033(3) 0.026(3) -0.007(2) 0.010(2) 0.004(2)
O2 0.017(2) 0.023(3) 0.029(3) -0.004(2) 0.009(2) 0.002(2)
O3 0.010(2) 0.017(2) 0.021(3) -0.0026(18) -0.0008(19) -0.0014(18)
O4 0.010(2) 0.024(2) 0.018(2) -0.0066(19) 0.0012(19) 0.0011(18)
O5 0.029(3) 0.044(3) 0.018(3) -0.008(2) 0.004(2) 0.017(2)
O6 0.041(3) 0.039(3) 0.022(3) -0.013(2) 0.005(3) 0.007(3)
O7 0.015(2) 0.039(3) 0.025(3) -0.006(2) 0.001(2) 0.006(2)
O8 0.026(3) 0.053(3) 0.016(3) -0.012(2) 0.004(2) 0.015(3)
O9 0.024(2) 0.022(2) 0.013(2) -0.0097(19) 0.004(2) -0.002(2)
O10 0.021(2) 0.018(2) 0.027(3) -0.010(2) 0.008(2) -0.0023(19)
O11 0.017(2) 0.031(3) 0.031(3) -0.016(2) 0.006(2) -0.003(2)
O12 0.019(2) 0.022(2) 0.021(3) -0.006(2) 0.004(2) 0.004(2)

loop_
_atom_type_symbol
_atom_type_description
_atom_type_scat_dispersion_real
_atom_type_scat_dispersion_imag
_atom_type_scat_source
C C 0.0033 0.0016 'International Tables Vol C Tables 4.2.6.8 and 6.1.1.4'
H H 0.0000 0.0000 'International Tables Vol C Tables 4.2.6.8 and 6.1.1.4'
N N 0.0061 0.0033 'International Tables Vol C Tables 4.2.6.8 and 6.1.1.4'
O O 0.0106 0.0060 'International Tables Vol C Tables 4.2.6.8 and 6.1.1.4'
Sr Sr -1.5307 3.2498 'International Tables Vol C Tables 4.2.6.8 and 6.1.1.4'
Cd Cd -0.8075 1.2024 'International Tables Vol C Tables 4.2.6.8 and 6.1.1.4'
Cl Cl 0.1484 0.1585 'International Tables Vol C Tables 4.2.6.8 and 6.1.1.4'

loop_
_geom_angle_atom_site_label_1
_geom_angle_atom_site_label_2
_geom_angle_atom_site_label_3
_geom_angle
_geom_angle_site_symmetry_1
_geom_angle_site_symmetry_3
Cl2 Cd1 Cl3 111.82(8) . .
Cl2 Cd1 Cl1 111.14(7) . .
Cl3 Cd1 Cl1 108.19(8) . .
Cl2 Cd1 Cl4 107.24(12) . .
Cl3 Cd1 Cl4 110.24(12) . .
Cl1 Cd1 Cl4 108.16(11) . .
Cl7 Cd4 Cl6 108.75(13) . .
Cl7 Cd4 Cl8 107.8(2) . .
Cl6 Cd4 Cl8 110.3(2) . .
Cl7 Cd4 Cl5 113.95(17) . .
Cl6 Cd4 Cl5 109.74(13) . .
Cl8 Cd4 Cl5 106.27(15) . .
Sr2 O4W Sr3 66.22(15) 2_667 .
Sr2 O6W Sr3 66.52(19) . 2_667
Sr2 O8W Sr3 67.2(2) 2_667 .
Sr2 O8W Sr2 106.8(3) 2_667 .
Sr3 O8W Sr2 76.0(3) . .
Sr2 O8W Sr3 74.6(3) 2_667 2_667
Sr3 O8W Sr3 108.5(3) . 2_667
Sr2 O8W Sr3 60.5(2) . 2_667
O1 Sr1 O4 146.33(15) . 2_556
O1 Sr1 O2W 79.88(17) . .
O4 Sr1 O2W 82.82(16) 2_556 .
O1 Sr1 O2 78.79(15) . .
O4 Sr1 O2 131.43(15) 2_556 .
O2W Sr1 O2 137.45(18) . .
O1 Sr1 O7W 72.45(19) . .
O4 Sr1 O7W 75.64(18) 2_556 .
O2W Sr1 O7W 77.0(2) . .
O2 Sr1 O7W 129.19(19) . .
O1 Sr1 O5W 97.9(2) . .
O4 Sr1 O5W 82.81(18) 2_556 .
O2W Sr1 O5W 149.33(19) . .
O2 Sr1 O5W 70.30(18) . .
O7W Sr1 O5W 73.2(2) . .
O1 Sr1 O1W 147.77(17) . .
O4 Sr1 O1W 65.56(15) 2_556 .
O2W Sr1 O1W 108.56(19) . .
O2 Sr1 O1W 74.41(16) . .
O7W Sr1 O1W 139.3(2) . .
O5W Sr1 O1W 89.7(2) . .
O1 Sr1 O3W 86.27(17) . .
O4 Sr1 O3W 114.00(16) 2_556 .
O2W Sr1 O3W 69.07(18) . .
O2 Sr1 O3W 73.18(18) . .
O7W Sr1 O3W 142.6(2) . .
O5W Sr1 O3W 141.58(18) . .
O1W Sr1 O3W 69.16(18) . .
O12 Sr2 O8W 139.1(2) . 2_667
O12 Sr2 O6W 73.72(19) . .
O8W Sr2 O6W 113.9(3) 2_667 .
O12 Sr2 O4W 72.36(16) . 2_667
O8W Sr2 O4W 72.4(3) 2_667 2_667
O6W Sr2 O4W 72.4(2) . 2_667
O12 Sr2 O7 74.92(16) . .
O8W Sr2 O7 74.2(2) 2_667 .
O6W Sr2 O7 136.90(19) . .
O4W Sr2 O7 70.36(19) 2_667 .
O12 Sr2 O11 73.46(15) . .
O8W Sr2 O11 147.4(2) 2_667 .
O6W Sr2 O11 69.09(18) . .
O4W Sr2 O11 134.02(19) 2_667 .
O7 Sr2 O11 127.45(16) . .
O12 Sr2 O8W 143.9(2) . .
O8W Sr2 O8W 73.2(3) 2_667 .
O6W Sr2 O8W 77.7(3) . .
O4W Sr2 O8W 118.9(3) 2_667 .
O7 Sr2 O8W 140.5(2) . .
O11 Sr2 O8W 76.1(2) . .
O12 Sr2 Sr2 167.28(12) . 2_667
O8W Sr2 Sr2 38.3(2) 2_667 2_667
O6W Sr2 Sr2 96.00(16) . 2_667
O4W Sr2 Sr2 97.66(13) 2_667 2_667
O7 Sr2 Sr2 109.70(12) . 2_667
O11 Sr2 Sr2 110.36(11) . 2_667
O8W Sr2 Sr2 34.9(2) . 2_667
O9 Sr3 O10 77.63(16) . .
O9 Sr3 O8W 138.3(2) . .
O10 Sr3 O8W 73.4(3) . .
O9 Sr3 O6W 70.29(19) . 2_667
O10 Sr3 O6W 135.4(2) . 2_667
O8W Sr3 O6W 112.3(3) . 2_667
O9 Sr3 O4W 70.56(18) . .
O10 Sr3 O4W 69.31(17) . .
O8W Sr3 O4W 71.5(3) . .
O6W Sr3 O4W 71.2(2) 2_667 .
O9 Sr3 O8 72.97(16) . .
O10 Sr3 O8 131.36(17) . .
O8W Sr3 O8 148.2(2) . .
O6W Sr3 O8 66.72(19) 2_667 .
O4W Sr3 O8 131.2(2) . .
O9 Sr3 O8W 141.6(2) . 2_667
O10 Sr3 O8W 140.7(2) . 2_667
O8W Sr3 O8W 71.5(3) . 2_667
O6W Sr3 O8W 75.6(3) 2_667 2_667
O4W Sr3 O8W 114.2(3) . 2_667
O8 Sr3 O8W 77.9(2) . 2_667
O9 Sr3 Sr3 160.58(13) . 2_667
O10 Sr3 Sr3 109.58(13) . 2_667
O8W Sr3 Sr3 37.9(2) . 2_667
O6W Sr3 Sr3 93.41(16) 2_667 2_667
O4W Sr3 Sr3 94.64(15) . 2_667
O8 Sr3 Sr3 111.03(12) . 2_667
O8W Sr3 Sr3 33.5(2) 2_667 2_667
O1 C1 N1 126.6(6) . .
O1 C1 N2 124.3(6) . .
N1 C1 N2 109.0(5) . .
N3 C2 N1 113.9(6) . .
N3 C2 C3 103.7(5) . .
N1 C2 C3 102.9(5) . .
N3 C2 H2 111.9 . .
N1 C2 H2 111.9 . .
C3 C2 H2 111.9 . .
O13 C3 N2 113.5(14) . .
O13 C3 N4 107.0(13) . .
N2 C3 N4 113.0(5) . .
O13 C3 C2 115.8(11) . .
N2 C3 C2 103.8(5) . .
N4 C3 C2 103.5(6) . .
O7 C4 N4 126.0(6) . .
O7 C4 N3 124.8(6) . .
N4 C4 N3 109.2(6) . .
N2 C5 N5 113.5(6) . .
N2 C5 H5A 108.9 . .
N5 C5 H5A 108.9 . .
N2 C5 H5B 108.9 . .
N5 C5 H5B 108.9 . .
H5A C5 H5B 107.7 . .
N4 C6 N7 113.0(5) . .
N4 C6 H6A 109.0 . .
N7 C6 H6A 109.0 . .
N4 C6 H6B 109.0 . .
N7 C6 H6B 109.0 . .
H6A C6 H6B 107.8 . .
O2 C7 N5 126.4(6) . .
O2 C7 N6 126.1(6) . .
N5 C7 N6 107.4(5) . .
N5 C8 N7 111.1(5) . .
N5 C8 C37 112.6(6) . .
N7 C8 C37 112.5(6) . .
N5 C8 C9 102.0(5) . .
N7 C8 C9 101.6(5) . .
C37 C8 C9 116.0(6) . .
N6 C9 N8 112.0(6) . .
N6 C9 C38 111.3(5) . .
N8 C9 C38 113.9(5) . .
N6 C9 C8 102.4(5) . .
N8 C9 C8 102.3(5) . .
C38 C9 C8 114.1(6) . .
O8 C10 N7 125.6(6) . .
O8 C10 N8 125.5(6) . .
N7 C10 N8 108.9(6) . .
N9 C11 N6 113.8(5) . .
N9 C11 H11A 108.8 . .
N6 C11 H11A 108.8 . .
N9 C11 H11B 108.8 . .
N6 C11 H11B 108.8 . .
H11A C11 H11B 107.7 . .
N8 C12 N11 114.7(5) . .
N8 C12 H12A 108.6 . .
N11 C12 H12A 108.6 . .
N8 C12 H12B 108.6 . .
N11 C12 H12B 108.6 . .
H12A C12 H12B 107.6 . .
O3 C13 N10 124.9(6) . .
O3 C13 N9 125.8(6) . .
N10 C13 N9 109.3(5) . .
N9 C14 N11 112.9(5) . .
N9 C14 C39 112.6(6) . .
N11 C14 C39 112.0(5) . .
N9 C14 C15 102.8(5) . .
N11 C14 C15 101.8(5) . .
C39 C14 C15 114.0(5) . .
N12 C15 N10 112.6(5) . .
N12 C15 C40 111.7(5) . .
N10 C15 C40 112.6(5) . .
N12 C15 C14 101.9(5) . .
N10 C15 C14 102.1(5) . .
C40 C15 C14 115.3(6) . .
O9 C16 N11 126.2(6) . .
O9 C16 N12 124.4(7) . .
N11 C16 N12 109.3(5) . .
N10 C17 N13 112.6(5) . .
N10 C17 H17A 109.1 . .
N13 C17 H17A 109.1 . .
N10 C17 H17B 109.1 . .
N13 C17 H17B 109.1 . .
H17A C17 H17B 107.8 . .
N15 C18 N12 113.6(5) . .
N15 C18 H18A 108.8 . .
N12 C18 H18A 108.8 . .
N15 C18 H18B 108.8 . .
N12 C18 H18B 108.8 . .
H18A C18 H18B 107.7 . .
O4 C19 N14 126.0(6) . .
O4 C19 N13 125.5(6) . .
N14 C19 N13 108.4(5) . .
O15 C20 N13 106(2) . .
O15 C20 N15 113(2) . .
N13 C20 N15 114.0(6) . .
O15 C20 C21 116.8(19) . .
N13 C20 C21 104.3(5) . .
N15 C20 C21 102.4(5) . .
N16 C21 N14 114.6(5) . .
N16 C21 C20 104.7(5) . .
N14 C21 C20 102.9(5) . .
N16 C21 O14 107.4(11) . .
N14 C21 O14 106.0(11) . .
C20 C21 O14 121.8(12) . .
O10 C22 N16 125.5(6) . .
O10 C22 N15 126.2(6) . .
N16 C22 N15 108.2(5) . .
N17 C23 N14 113.4(5) . .
N17 C23 H23A 108.9 . .
N14 C23 H23A 108.9 . .
N17 C23 H23B 108.9 . .
N14 C23 H23B 108.9 . .
H23A C23 H23B 107.7 . .
N19 C24 N16 113.4(5) . .
N19 C24 H24A 108.9 . .
N16 C24 H24A 108.9 . .
N19 C24 H24B 108.9 . .
N16 C24 H24B 108.9 . .
H24A C24 H24B 107.7 . .
O5 C25 N18 125.8(7) . .
O5 C25 N17 125.0(6) . .
N18 C25 N17 109.2(6) . .
N19 C26 N17 111.2(5) . .
N19 C26 C41 112.7(6) . .
N17 C26 C41 110.7(6) . .
N19 C26 C27 103.5(5) . .
N17 C26 C27 101.0(5) . .
C41 C26 C27 117.0(6) . .
N18 C27 N20 113.0(6) . .
N18 C27 C42 111.4(6) . .
N20 C27 C42 111.9(6) . .
N18 C27 C26 104.1(5) . .
N20 C27 C26 101.9(5) . .
C42 C27 C26 113.9(6) . .
O11 C28 N20 126.5(6) . .
O11 C28 N19 124.8(6) . .
N20 C28 N19 108.6(6) . .
N21 C29 N18 114.8(6) . .
N21 C29 H29A 108.6 . .
N18 C29 H29A 108.6 . .
N21 C29 H29B 108.6 . .
N18 C29 H29B 108.6 . .
H29A C29 H29B 107.5 . .
N20 C30 N23 113.5(6) . .
N20 C30 H30A 108.9 . .
N23 C30 H30A 108.9 . .
N20 C30 H30B 108.9 . .
N23 C30 H30B 108.9 . .
H30A C30 H30B 107.7 . .
O6 C31 N22 126.4(8) . .
O6 C31 N21 124.0(7) . .
N22 C31 N21 109.5(6) . .
N23 C32 N21 111.6(5) . .
N23 C32 C43 112.0(6) . .
N21 C32 C43 112.1(6) . .
N23 C32 C33 102.3(5) . .
N21 C32 C33 102.4(5) . .
C43 C32 C33 115.7(6) . .
N24 C33 N22 114.0(5) . .
N24 C33 C44 110.4(6) . .
N22 C33 C44 112.5(6) . .
N24 C33 C32 102.4(5) . .
N22 C33 C32 103.4(5) . .
C44 C33 C32 113.6(6) . .
O12 C34 N24 127.1(7) . .
O12 C34 N23 126.1(6) . .
N24 C34 N23 106.8(6) . .
N22 C35 N1 113.4(6) . .
N22 C35 H35A 108.9 . .
N1 C35 H35A 108.9 . .
N22 C35 H35B 108.9 . .
N1 C35 H35B 108.9 . .
H35A C35 H35B 107.7 . .
N24 C36 N3 115.2(5) . .
N24 C36 H36A 108.5 . .
N3 C36 H36A 108.5 . .
N24 C36 H36B 108.5 . .
N3 C36 H36B 108.5 . .
H36A C36 H36B 107.5 . .
C8 C37 H37A 109.5 . .
C8 C37 H37B 109.5 . .
H37A C37 H37B 109.5 . .
C8 C37 H37C 109.5 . .
H37A C37 H37C 109.5 . .
H37B C37 H37C 109.5 . .
C9 C38 H38A 109.5 . .
C9 C38 H38B 109.5 . .
H38A C38 H38B 109.5 . .
C9 C38 H38C 109.5 . .
H38A C38 H38C 109.5 . .
H38B C38 H38C 109.5 . .
C14 C39 H39A 109.5 . .
C14 C39 H39B 109.5 . .
H39A C39 H39B 109.5 . .
C14 C39 H39C 109.5 . .
H39A C39 H39C 109.5 . .
H39B C39 H39C 109.5 . .
C15 C40 H40A 109.5 . .
C15 C40 H40B 109.5 . .
H40A C40 H40B 109.5 . .
C15 C40 H40C 109.5 . .
H40A C40 H40C 109.5 . .
H40B C40 H40C 109.5 . .
C26 C41 H41A 109.5 . .
C26 C41 H41B 109.5 . .
H41A C41 H41B 109.5 . .
C26 C41 H41C 109.5 . .
H41A C41 H41C 109.5 . .
H41B C41 H41C 109.5 . .
C27 C42 H42A 109.5 . .
C27 C42 H42B 109.5 . .
H42A C42 H42B 109.5 . .
C27 C42 H42C 109.5 . .
H42A C42 H42C 109.5 . .
H42B C42 H42C 109.5 . .
C32 C43 H43A 109.5 . .
C32 C43 H43B 109.5 . .
H43A C43 H43B 109.5 . .
C32 C43 H43C 109.5 . .
H43A C43 H43C 109.5 . .
H43B C43 H43C 109.5 . .
C33 C44 H44A 109.5 . .
C33 C44 H44B 109.5 . .
H44A C44 H44B 109.5 . .
C33 C44 H44C 109.5 . .
H44A C44 H44C 109.5 . .
H44B C44 H44C 109.5 . .
C1 N1 C35 122.9(5) . .
C1 N1 C2 111.8(6) . .
C35 N1 C2 122.5(6) . .
C1 N2 C5 124.4(5) . .
C1 N2 C3 111.2(5) . .
C5 N2 C3 123.8(6) . .
C4 N3 C2 111.8(6) . .
C4 N3 C36 124.9(6) . .
C2 N3 C36 122.9(5) . .
C4 N4 C6 121.4(6) . .
C4 N4 C3 110.3(5) . .
C6 N4 C3 122.1(6) . .
C7 N5 C5 121.1(5) . .
C7 N5 C8 113.3(5) . .
C5 N5 C8 125.6(5) . .
C7 N6 C9 113.1(5) . .
C7 N6 C11 119.6(5) . .
C9 N6 C11 124.5(5) . .
C10 N7 C6 119.8(6) . .
C10 N7 C8 111.9(5) . .
C6 N7 C8 124.0(6) . .
C10 N8 C12 122.6(6) . .
C10 N8 C9 113.1(5) . .
C12 N8 C9 124.3(5) . .
C13 N9 C11 120.7(5) . .
C13 N9 C14 112.9(5) . .
C11 N9 C14 124.6(5) . .
C13 N10 C17 122.0(5) . .
C13 N10 C15 112.6(5) . .
C17 N10 C15 125.1(5) . .
C16 N11 C14 113.7(5) . .
C16 N11 C12 121.3(5) . .
C14 N11 C12 125.0(6) . .
C16 N12 C18 121.7(5) . .
C16 N12 C15 113.1(6) . .
C18 N12 C15 125.2(5) . .
C19 N13 C20 112.1(5) . .
C19 N13 C17 123.5(5) . .
C20 N13 C17 123.8(5) . .
C19 N14 C23 122.6(5) . .
C19 N14 C21 112.0(5) . .
C23 N14 C21 123.0(6) . .
C22 N15 C18 124.1(5) . .
C22 N15 C20 112.3(6) . .
C18 N15 C20 121.9(5) . .
C22 N16 C21 112.2(5) . .
C22 N16 C24 121.0(5) . .
C21 N16 C24 123.4(6) . .
C25 N17 C23 122.0(6) . .
C25 N17 C26 112.8(5) . .
C23 N17 C26 124.7(6) . .
C25 N18 C27 112.3(6) . .
C25 N18 C29 122.3(6) . .
C27 N18 C29 124.6(6) . .
C28 N19 C24 119.3(6) . .
C28 N19 C26 111.8(5) . .
C24 N19 C26 125.7(6) . .
C28 N20 C30 120.9(6) . .
C28 N20 C27 113.3(5) . .
C30 N20 C27 125.7(6) . .
C31 N21 C29 121.5(6) . .
C31 N21 C32 111.7(6) . .
C29 N21 C32 126.4(6) . .
C31 N22 C35 120.5(6) . .
C31 N22 C33 112.7(6) . .
C35 N22 C33 125.7(6) . .
C34 N23 C32 113.5(5) . .
C34 N23 C30 120.2(6) . .
C32 N23 C30 125.8(6) . .
C34 N24 C36 118.7(6) . .
C34 N24 C33 114.7(6) . .
C36 N24 C33 126.5(6) . .
C1 O1 Sr1 153.2(4) . .
C7 O2 Sr1 157.9(4) . .
C19 O4 Sr1 146.7(4) . 2_556
C4 O7 Sr2 145.5(5) . .
C10 O8 Sr3 145.1(5) . .
C16 O9 Sr3 134.6(4) . .
C22 O10 Sr3 143.4(5) . .
C28 O11 Sr2 148.8(5) . .
C34 O12 Sr2 140.7(4) . .

loop_
_geom_bond_atom_site_label_1
_geom_bond_atom_site_label_2
_geom_bond_distance
_geom_bond_site_symmetry_2
Cl9 Cl10 1.88(2) .
O13 C3 1.26(3) .
O14 C21 1.65(5) .
O15 C20 1.10(6) .
Cd1 Cl2 2.437(2) .
Cd1 Cl3 2.449(2) .
Cd1 Cl1 2.462(2) .
Cd1 Cl4 2.483(3) .
Cd4 Cl7 2.428(4) .
Cd4 Cl6 2.478(5) .
Cd4 Cl8 2.498(5) .
Cd4 Cl5 2.499(4) .
O1W Sr1 2.608(5) .
O2W Sr1 2.547(6) .
O3W Sr1 2.748(6) .
O4W Sr2 2.596(6) 2_667
O4W Sr3 2.642(6) .
O5W Sr1 2.587(7) .
O6W Sr2 2.591(8) .
O6W Sr3 2.625(7) 2_667
O7W Sr1 2.585(6) .
O8W Sr2 2.577(11) 2_667
O8W Sr3 2.593(12) .
O8W Sr2 2.793(9) .
O8W Sr3 2.884(12) 2_667
Sr1 O1 2.519(5) .
Sr1 O4 2.540(4) 2_556
Sr1 O2 2.550(5) .
Sr2 O12 2.484(5) .
Sr2 O8W 2.577(11) 2_667
Sr2 O4W 2.596(6) 2_667
Sr2 O7 2.638(6) .
Sr2 O11 2.719(6) .
Sr2 Sr2 4.312(2) 2_667
Sr3 O9 2.542(5) .
Sr3 O10 2.579(5) .
Sr3 O6W 2.625(8) 2_667
Sr3 O8 2.726(6) .
Sr3 O8W 2.884(12) 2_667
Sr3 Sr3 4.449(3) 2_667
C1 O1 1.246(8) .
C1 N1 1.348(9) .
C1 N2 1.367(9) .
C2 N3 1.438(9) .
C2 N1 1.459(8) .
C2 C3 1.523(10) .
C2 H2 0.9900 .
C3 N2 1.450(8) .
C3 N4 1.475(9) .
C4 O7 1.241(8) .
C4 N4 1.357(9) .
C4 N3 1.372(8) .
C5 N2 1.435(9) .
C5 N5 1.452(8) .
C5 H5A 0.9800 .
C5 H5B 0.9800 .
C6 N4 1.448(9) .
C6 N7 1.454(8) .
C6 H6A 0.9800 .
C6 H6B 0.9800 .
C7 O2 1.203(8) .
C7 N5 1.372(8) .
C7 N6 1.376(8) .
C8 N5 1.458(8) .
C8 N7 1.490(9) .
C8 C37 1.514(10) .
C8 C9 1.578(9) .
C9 N6 1.453(8) .
C9 N8 1.461(9) .
C9 C38 1.536(10) .
C10 O8 1.224(9) .
C10 N7 1.363(9) .
C10 N8 1.363(9) .
C11 N9 1.448(9) .
C11 N6 1.459(8) .
C11 H11A 0.9800 .
C11 H11B 0.9800 .
C12 N8 1.452(8) .
C12 N11 1.469(8) .
C12 H12A 0.9800 .
C12 H12B 0.9800 .
C13 O3 1.234(8) .
C13 N10 1.363(8) .
C13 N9 1.369(8) .
C14 N9 1.451(8) .
C14 N11 1.465(8) .
C14 C39 1.524(9) .
C14 C15 1.597(9) .
C15 N12 1.472(8) .
C15 N10 1.474(7) .
C15 C40 1.491(9) .
C16 O9 1.238(8) .
C16 N11 1.346(9) .
C16 N12 1.353(9) .
C17 N10 1.446(8) .
C17 N13 1.465(8) .
C17 H17A 0.9800 .
C17 H17B 0.9800 .
C18 N15 1.439(8) .
C18 N12 1.452(9) .
C18 H18A 0.9800 .
C18 H18B 0.9800 .
C19 O4 1.232(8) .
C19 N14 1.364(9) .
C19 N13 1.381(8) .
C20 N13 1.433(8) .
C20 N15 1.459(8) .
C20 C21 1.545(10) .
C21 N16 1.432(8) .
C21 N14 1.468(8) .
C22 O10 1.218(8) .
C22 N16 1.369(9) .
C22 N15 1.374(8) .
C23 N17 1.445(8) .
C23 N14 1.450(8) .
C23 H23A 0.9800 .
C23 H23B 0.9800 .
C24 N19 1.439(8) .
C24 N16 1.463(8) .
C24 H24A 0.9800 .
C24 H24B 0.9800 .
C25 O5 1.241(9) .
C25 N18 1.354(9) .
C25 N17 1.359(9) .
C26 N19 1.461(8) .
C26 N17 1.482(9) .
C26 C41 1.508(11) .
C26 C27 1.569(9) .
C27 N18 1.450(9) .
C27 N20 1.479(9) .
C27 C42 1.518(10) .
C28 O11 1.224(8) .
C28 N20 1.352(9) .
C28 N19 1.391(9) .
C29 N21 1.426(9) .
C29 N18 1.454(9) .
C29 H29A 0.9800 .
C29 H29B 0.9800 .
C30 N20 1.438(8) .
C30 N23 1.463(9) .
C30 H30A 0.9800 .
C30 H30B 0.9800 .
C31 O6 1.230(9) .
C31 N22 1.367(9) .
C31 N21 1.381(10) .
C32 N23 1.457(9) .
C32 N21 1.485(8) .
C32 C43 1.497(10) .
C32 C33 1.587(10) .
C33 N24 1.443(8) .
C33 N22 1.457(9) .
C33 C44 1.529(9) .
C34 O12 1.193(8) .
C34 N24 1.369(9) .
C34 N23 1.385(9) .
C35 N22 1.447(9) .
C35 N1 1.455(8) .
C35 H35A 0.9800 .
C35 H35B 0.9800 .
C36 N24 1.440(9) .
C36 N3 1.459(9) .
C36 H36A 0.9800 .
C36 H36B 0.9800 .
C37 H37A 0.9700 .
C37 H37B 0.9700 .
C37 H37C 0.9700 .
C38 H38A 0.9700 .
C38 H38B 0.9700 .
C38 H38C 0.9700 .
C39 H39A 0.9700 .
C39 H39B 0.9700 .
C39 H39C 0.9700 .
C40 H40A 0.9700 .
C40 H40B 0.9700 .
C40 H40C 0.9700 .
C41 H41A 0.9700 .
C41 H41B 0.9700 .
C41 H41C 0.9700 .
C42 H42A 0.9700 .
C42 H42B 0.9700 .
C42 H42C 0.9700 .
C43 H43A 0.9700 .
C43 H43B 0.9700 .
C43 H43C 0.9700 .
C44 H44A 0.9700 .
C44 H44B 0.9700 .
C44 H44C 0.9700 .
O4 Sr1 2.539(4) 2_556

loop_
_platon_squeeze_void_nr
_platon_squeeze_void_average_x
_platon_squeeze_void_average_y
_platon_squeeze_void_average_z
_platon_squeeze_void_volume
_platon_squeeze_void_count_electrons
_platon_squeeze_void_content
1 -0.073 0.427 0.000 635 198 ' '
2 0.211 0.258 0.752 88 33 ' '
3 0.111 0.262 0.389 7 0 ' '
4 0.349 0.760 0.497 56 25 ' '
5 0.651 0.240 0.503 56 19 ' '
6 0.788 0.742 0.248 88 31 ' '
7 0.889 0.738 0.611 7 1 ' '
